data_4332813
loop_
_publ_author_name
'Lim, Jeong Hak'
'Kang, Jun Sung'
'Kim, Hyoung Chan'
'Koh, Eui Kwan'
'Hong, Chang Seop'

_publ_section_title
;
 Synthesis, Crystal Structures, and Magnetic Properties of Cyano-Bridged
 Honeycomblike Layers MV&#x2212;CuII(M = Mo, W) Chelated by a Macrocyclic
 Ligand
;
_journal_issue 19
_journal_name_full 'Inorganic Chemistry'
_journal_page_first 7821
_journal_page_last 7827
_journal_paper_doi 10.1021/ic060868b
_journal_volume 45
_journal_year 2006
_chemical_formula_sum 'C42 H76 Cu1.5 Mo N14 O4'
_chemical_formula_weight 1032.42
_chemical_name_systematic
;
 ?
;
_space_group_IT_number 2
_symmetry_cell_setting triclinic
_symmetry_space_group_name_Hall '-P 1'
_symmetry_space_group_name_H-M 'P -1'
_atom_sites_solution_hydrogens geom
_atom_sites_solution_primary direct
_atom_sites_solution_secondary difmap
_audit_creation_method SHELXL-97
_cell_angle_alpha 74.3290(10)
_cell_angle_beta 86.3890(10)
_cell_angle_gamma 78.1000(10)
_cell_formula_units_Z 2
_cell_length_a 10.3001(2)
_cell_length_b 16.3346(4)
_cell_length_c 16.4319(4)
_cell_measurement_temperature 130
_cell_volume 2604.59(10)
_computing_structure_refinement 'SHELXL-97 (Sheldrick, 1997)'
_diffrn_ambient_temperature 130
_diffrn_measured_fraction_theta_full 0.984
_diffrn_measured_fraction_theta_max 0.984
_diffrn_radiation_monochromator graphite
_diffrn_radiation_source 'fine-focus sealed tube'
_diffrn_radiation_type MoK\a
_diffrn_radiation_wavelength 0.71073
_diffrn_reflns_av_R_equivalents 0.0237
_diffrn_reflns_av_sigmaI/netI 0.0265
_diffrn_reflns_limit_h_max 13
_diffrn_reflns_limit_h_min -12
_diffrn_reflns_limit_k_max 21
_diffrn_reflns_limit_k_min -20
_diffrn_reflns_limit_l_max 21
_diffrn_reflns_limit_l_min -21
_diffrn_reflns_number 41992
_diffrn_reflns_theta_full 28.27
_diffrn_reflns_theta_max 28.27
_diffrn_reflns_theta_min 1.29
_exptl_absorpt_coefficient_mu 0.899
_exptl_crystal_colour brown
_exptl_crystal_density_diffrn 1.316
_exptl_crystal_density_method 'not measured'
_exptl_crystal_description plate
_exptl_crystal_F_000 1087
_exptl_crystal_size_max 0.15
_exptl_crystal_size_mid 0.1
_exptl_crystal_size_min 0.08
_refine_diff_density_max 1.652
_refine_diff_density_min -1.231
_refine_diff_density_rms 0.115
_refine_ls_extinction_method none
_refine_ls_goodness_of_fit_ref 1.057
_refine_ls_hydrogen_treatment mixed
_refine_ls_matrix_type full
_refine_ls_number_parameters 571
_refine_ls_number_reflns 12715
_refine_ls_number_restraints 0
_refine_ls_restrained_S_all 1.057
_refine_ls_R_factor_all 0.0610
_refine_ls_R_factor_gt 0.0493
_refine_ls_shift/su_max 0.028
_refine_ls_shift/su_mean 0.000
_refine_ls_structure_factor_coef Fsqd
_refine_ls_weighting_details 'calc w=1/[\s^2^(Fo^2^)+(0.0762P)^2^+5.0758P] where P=(Fo^2^+2Fc^2^)/3'
_refine_ls_weighting_scheme calc
_refine_ls_wR_factor_gt 0.1378
_refine_ls_wR_factor_ref 0.1462
_reflns_number_gt 10534
_reflns_number_total 12715
_reflns_threshold_expression >2sigma(I)
_cod_data_source_file ic060868bsup2.cif
_cod_data_source_block p-1
_cod_original_sg_symbol_H-M p-1
_cod_original_formula_sum 'C42 H76 Cu1.50 Mo N14 O4'
_cod_database_code 4332813

loop_
_symmetry_equiv_pos_as_xyz
'x, y, z'
'-x, -y, -z'

loop_
_atom_site_label
_atom_site_type_symbol
_atom_site_fract_x
_atom_site_fract_y
_atom_site_fract_z
_atom_site_U_iso_or_equiv
_atom_site_adp_type
_atom_site_occupancy
_atom_site_symmetry_multiplicity
_atom_site_calc_flag
_atom_site_refinement_flags
Mo1 Mo 0.28145(2) 0.313252(16) 0.291201(15) 0.02135(8) Uani 1 1 d .
C1 C 0.3381(3) 0.4079(2) 0.1841(2) 0.0353(7) Uani 1 1 d .
N1 N 0.3713(3) 0.4575(2) 0.1269(3) 0.0535(10) Uani 1 1 d .
C2 C 0.1036(3) 0.4056(2) 0.24168(19) 0.0274(6) Uani 1 1 d .
N2 N 0.0100(3) 0.4575(2) 0.21964(19) 0.0373(7) Uani 1 1 d .
C3 C 0.4016(4) 0.3834(3) 0.3389(3) 0.0486(11) Uani 1 1 d .
N3 N 0.4664(4) 0.4189(4) 0.3650(4) 0.100(2) Uani 1 1 d .
C4 C 0.1702(3) 0.3514(2) 0.3946(2) 0.0322(7) Uani 1 1 d .
N4 N 0.1069(3) 0.3746(2) 0.44697(19) 0.0408(7) Uani 1 1 d .
C5 C 0.1418(4) 0.2277(2) 0.3285(3) 0.0412(9) Uani 1 1 d .
N5 N 0.0687(4) 0.1828(3) 0.3523(3) 0.0712(13) Uani 1 1 d .
C6 C 0.3642(4) 0.2147(3) 0.4004(2) 0.0466(10) Uani 1 1 d .
N6 N 0.4098(4) 0.1607(3) 0.4573(2) 0.0699(14) Uani 1 1 d .
C7 C 0.4787(3) 0.2545(2) 0.25719(19) 0.0271(6) Uani 1 1 d .
N7 N 0.5838(3) 0.2234(2) 0.23959(19) 0.0355(6) Uani 1 1 d .
C8 C 0.2540(3) 0.2633(2) 0.1860(2) 0.0316(7) Uani 1 1 d .
N8 N 0.2413(4) 0.2342(2) 0.1316(2) 0.0468(8) Uani 1 1 d .
Cu1 Cu 0.5000 0.5000 0.0000 0.02897(13) Uani 1 2 d S
N9 N 0.3901(3) 0.4596(2) -0.07325(18) 0.0386(7) Uani 1 1 d .
H9 H 0.4278 0.4712 -0.1256 0.046 Uiso 1 1 calc R
N10 N 0.4033(3) 0.6273(2) -0.03448(18) 0.0376(7) Uani 1 1 d .
H10 H 0.4429 0.6499 -0.0842 0.045 Uiso 1 1 calc R
C9 C 0.3637(5) 0.3209(4) -0.1058(3) 0.0603(13) Uani 1 1 d .
H9A H 0.2690 0.3409 -0.1145 0.072 Uiso 1 1 calc R
H9B H 0.4079 0.3380 -0.1599 0.072 Uiso 1 1 calc R
C10 C 0.4097(4) 0.3635(3) -0.0436(2) 0.0447(10) Uani 1 1 d .
H10A H 0.3598 0.3485 0.0093 0.054 Uiso 1 1 calc R
C11 C 0.2506(4) 0.5030(3) -0.0848(3) 0.0556(12) Uani 1 1 d .
H11A H 0.2042 0.4901 -0.0310 0.067 Uiso 1 1 calc R
H11B H 0.2101 0.4806 -0.1238 0.067 Uiso 1 1 calc R
C12 C 0.2358(5) 0.6007(3) -0.1188(3) 0.0575(12) Uani 1 1 d .
H12A H 0.2981 0.6123 -0.1653 0.069 Uiso 1 1 calc R
H12B H 0.1472 0.6241 -0.1415 0.069 Uiso 1 1 calc R
C13 C 0.2580(4) 0.6490(3) -0.0554(3) 0.0491(10) Uani 1 1 d .
H13 H 0.2366 0.7111 -0.0841 0.059 Uiso 1 1 calc R
C14 C 0.1690(4) 0.6342(4) 0.0231(3) 0.0577(12) Uani 1 1 d .
H14A H 0.1793 0.6737 0.0558 0.069 Uiso 1 1 calc R
H14B H 0.1982 0.5755 0.0578 0.069 Uiso 1 1 calc R
C15 C 0.0206(5) 0.6474(5) 0.0026(5) 0.096(2) Uani 1 1 d .
H15A H -0.0050 0.7008 -0.0402 0.143 Uiso 1 1 calc R
H15B H -0.0317 0.6497 0.0527 0.143 Uiso 1 1 calc R
H15C H 0.0062 0.6000 -0.0175 0.143 Uiso 1 1 calc R
C16 C 0.4432(5) 0.6722(3) 0.0247(2) 0.0442(9) Uani 1 1 d .
H16 H 0.3935 0.6568 0.0776 0.053 Uiso 1 1 calc R
C17 C 0.4143(6) 0.7705(3) -0.0083(3) 0.0634(14) Uani 1 1 d .
H17A H 0.4595 0.7870 -0.0620 0.076 Uiso 1 1 calc R
H17B H 0.3198 0.7910 -0.0177 0.076 Uiso 1 1 calc R
C18 C 0.4588(7) 0.8129(4) 0.0526(3) 0.0721(16) Uani 1 1 d .
H18A H 0.4062 0.8024 0.1041 0.086 Uiso 1 1 calc R
H18B H 0.4451 0.8751 0.0280 0.086 Uiso 1 1 calc R
C19 C 0.6060(7) 0.7770(4) 0.0735(3) 0.079(2) Uani 1 1 d .
H19A H 0.6588 0.7942 0.0232 0.095 Uiso 1 1 calc R
H19B H 0.6311 0.8020 0.1160 0.095 Uiso 1 1 calc R
Cu2 Cu 0.0000 0.5000 0.5000 0.02439(12) Uani 1 2 d S
N11 N 0.0338(2) 0.43585(16) 0.62583(16) 0.0235(5) Uani 1 1 d .
H11 H 0.0011 0.4772 0.6534 0.028 Uiso 1 1 calc R
N12 N 0.1655(2) 0.55136(17) 0.48398(17) 0.0251(5) Uani 1 1 d .
H12 H 0.1436 0.6008 0.5015 0.030 Uiso 1 1 calc R
C20 C -0.1760(4) 0.2808(3) 0.7672(2) 0.0414(9) Uani 1 1 d .
H20A H -0.1448 0.2303 0.7457 0.050 Uiso 1 1 calc R
H20B H -0.1863 0.2611 0.8280 0.050 Uiso 1 1 calc R
C21 C -0.0746(3) 0.3397(2) 0.7463(2) 0.0337(7) Uani 1 1 d .
H21A H 0.0103 0.3076 0.7705 0.040 Uiso 1 1 calc R
H21B H -0.1030 0.3880 0.7712 0.040 Uiso 1 1 calc R
C22 C -0.0588(3) 0.3742(2) 0.6506(2) 0.0255(6) Uani 1 1 d .
H22 H -0.0239 0.3246 0.6274 0.031 Uiso 1 1 calc R
C23 C 0.1722(3) 0.4010(2) 0.6585(2) 0.0247(6) Uani 1 1 d .
H23 H 0.1671 0.3879 0.7203 0.030 Uiso 1 1 calc R
C24 C 0.2333(3) 0.3163(2) 0.6359(2) 0.0286(6) Uani 1 1 d .
H24A H 0.1815 0.2727 0.6626 0.034 Uiso 1 1 calc R
H24B H 0.2285 0.3255 0.5752 0.034 Uiso 1 1 calc R
C25 C 0.3771(3) 0.2822(2) 0.6632(3) 0.0362(8) Uani 1 1 d .
H25A H 0.4300 0.3234 0.6343 0.054 Uiso 1 1 calc R
H25B H 0.4091 0.2280 0.6496 0.054 Uiso 1 1 calc R
H25C H 0.3828 0.2738 0.7231 0.054 Uiso 1 1 calc R
C26 C 0.2525(3) 0.4726(2) 0.6281(2) 0.0270(6) Uani 1 1 d .
H26A H 0.2045 0.5237 0.6439 0.032 Uiso 1 1 calc R
H26B H 0.3359 0.4540 0.6583 0.032 Uiso 1 1 calc R
C27 C 0.2834(3) 0.4986(2) 0.5337(2) 0.0287(6) Uani 1 1 d .
H27A H 0.3538 0.5316 0.5241 0.034 Uiso 1 1 calc R
H27B H 0.3149 0.4468 0.5145 0.034 Uiso 1 1 calc R
C28 C 0.1915(3) 0.5797(2) 0.3916(2) 0.0279(6) Uani 1 1 d .
H28 H 0.2232 0.5277 0.3715 0.033 Uiso 1 1 calc R
C29 C 0.2960(4) 0.6365(3) 0.3685(2) 0.0424(9) Uani 1 1 d .
H29A H 0.3810 0.6030 0.3915 0.051 Uiso 1 1 calc R
H29B H 0.2716 0.6850 0.3934 0.051 Uiso 1 1 calc R
C30 C 0.3086(4) 0.6706(3) 0.2722(3) 0.0495(10) Uani 1 1 d .
H30A H 0.3718 0.7090 0.2594 0.059 Uiso 1 1 calc R
H30B H 0.3421 0.6223 0.2480 0.059 Uiso 1 1 calc R
Cu3 Cu 0.5000 0.0000 0.5000 0.02743(13) Uani 1 2 d S
N13 N 0.4234(3) -0.02073(16) 0.62082(17) 0.0254(5) Uani 1 1 d .
H13A H 0.4498 -0.0788 0.6435 0.030 Uiso 1 1 calc R
N14 N 0.6483(3) 0.03479(17) 0.54914(17) 0.0274(5) Uani 1 1 d .
H14 H 0.6268 0.0936 0.5382 0.033 Uiso 1 1 calc R
C31 C 0.0654(4) 0.1094(3) 0.6273(4) 0.0681(16) Uani 1 1 d .
H31A H 0.0271 0.0875 0.5877 0.102 Uiso 1 1 calc R
H31B H 0.0324 0.1707 0.6165 0.102 Uiso 1 1 calc R
H31C H 0.0417 0.0810 0.6837 0.102 Uiso 1 1 calc R
C32 C 0.2158(4) 0.0919(2) 0.6174(3) 0.0443(9) Uani 1 1 d .
H32A H 0.2536 0.1158 0.6563 0.053 Uiso 1 1 calc R
H32B H 0.2391 0.1212 0.5605 0.053 Uiso 1 1 calc R
C33 C 0.2760(3) -0.0045(2) 0.6345(2) 0.0297(7) Uani 1 1 d .
H33 H 0.2597 -0.0312 0.6942 0.036 Uiso 1 1 calc R
C34 C 0.4980(3) 0.0189(2) 0.6696(2) 0.0279(6) Uani 1 1 d .
H34 H 0.4648 0.0817 0.6534 0.033 Uiso 1 1 calc R
C35 C 0.4826(4) -0.0134(2) 0.7653(2) 0.0369(8) Uani 1 1 d .
H35A H 0.5112 -0.0759 0.7827 0.044 Uiso 1 1 calc R
H35B H 0.3898 0.0005 0.7808 0.044 Uiso 1 1 calc R
C36 C 0.5649(4) 0.0283(3) 0.8114(3) 0.0449(9) Uani 1 1 d .
H36A H 0.5309 0.0904 0.7983 0.054 Uiso 1 1 calc R
H36B H 0.5569 0.0048 0.8720 0.054 Uiso 1 1 calc R
C37 C 0.7098(4) 0.0114(3) 0.7853(2) 0.0444(9) Uani 1 1 d .
H37A H 0.7461 -0.0503 0.8038 0.053 Uiso 1 1 calc R
H37B H 0.7590 0.0409 0.8128 0.053 Uiso 1 1 calc R
C38 C 0.7267(4) 0.0431(3) 0.6890(2) 0.0399(8) Uani 1 1 d .
H38A H 0.6993 0.1057 0.6713 0.048 Uiso 1 1 calc R
H38B H 0.8196 0.0283 0.6740 0.048 Uiso 1 1 calc R
C39 C 0.6439(3) 0.0019(2) 0.6426(2) 0.0279(6) Uani 1 1 d .
H39 H 0.6774 -0.0609 0.6577 0.033 Uiso 1 1 calc R
C40 C 0.7835(3) 0.0152(3) 0.5124(2) 0.0350(7) Uani 1 1 d .
H40A H 0.8146 -0.0471 0.5259 0.042 Uiso 1 1 calc R
H40B H 0.8441 0.0395 0.5376 0.042 Uiso 1 1 calc R
C41 C 0.7841(3) 0.0523(2) 0.4170(2) 0.0314(7) Uani 1 1 d .
H41A H 0.8752 0.0531 0.3984 0.038 Uiso 1 1 calc R
H41B H 0.7363 0.1119 0.4041 0.038 Uiso 1 1 calc R
C42 C 0.7882(5) 0.3070(3) 0.3471(4) 0.0641(13) Uani 1 1 d .
O1 O 0.8332(7) 0.2827(4) 0.4347(3) 0.126(2) Uani 1 1 d .
O2 O 0.9206(9) 0.1363(5) 0.1921(7) 0.230(5) Uani 1 1 d .
O3 O 0.3639(8) 0.7743(4) 0.4859(4) 0.136(2) Uani 1 1 d .
O4 O 0.8462(8) 0.8859(8) 0.1451(12) 0.310(9) Uani 1 1 d .

loop_
_atom_site_aniso_label
_atom_site_aniso_U_11
_atom_site_aniso_U_22
_atom_site_aniso_U_33
_atom_site_aniso_U_23
_atom_site_aniso_U_13
_atom_site_aniso_U_12
Mo1 0.02333(13) 0.02012(13) 0.01934(13) -0.00580(9) 0.00141(9) -0.00112(9)
C1 0.0254(16) 0.0300(16) 0.044(2) 0.0005(14) 0.0008(14) -0.0046(13)
N1 0.0377(18) 0.0430(19) 0.061(2) 0.0140(17) 0.0103(16) -0.0066(15)
C2 0.0274(15) 0.0309(15) 0.0238(14) -0.0076(12) -0.0020(12) -0.0045(13)
N2 0.0330(15) 0.0408(16) 0.0350(15) -0.0091(13) -0.0074(12) 0.0008(13)
C3 0.0241(17) 0.063(3) 0.074(3) -0.051(2) -0.0050(17) 0.0035(17)
N3 0.0305(19) 0.147(5) 0.174(6) -0.138(5) -0.001(3) -0.003(2)
C4 0.0356(17) 0.0299(16) 0.0245(15) -0.0074(12) -0.0034(13) 0.0094(13)
N4 0.0434(17) 0.0424(17) 0.0294(15) -0.0130(13) -0.0017(13) 0.0131(14)
C5 0.042(2) 0.0319(18) 0.046(2) -0.0067(15) 0.0157(16) -0.0067(16)
N5 0.051(2) 0.047(2) 0.106(4) -0.003(2) 0.028(2) -0.0188(19)
C6 0.049(2) 0.043(2) 0.0299(18) -0.0050(15) 0.0079(16) 0.0224(18)
N6 0.073(3) 0.070(3) 0.0330(18) 0.0024(17) 0.0100(17) 0.038(2)
C7 0.0305(16) 0.0253(14) 0.0258(15) -0.0088(12) 0.0010(12) -0.0034(12)
N7 0.0324(15) 0.0356(15) 0.0386(16) -0.0140(13) 0.0043(12) -0.0026(12)
C8 0.0297(16) 0.0392(18) 0.0294(16) -0.0134(14) 0.0054(13) -0.0102(14)
N8 0.0481(19) 0.061(2) 0.0411(18) -0.0290(17) 0.0036(15) -0.0139(17)
Cu1 0.0285(3) 0.0366(3) 0.0259(3) -0.0107(2) -0.0011(2) -0.0121(2)
N9 0.0427(17) 0.0565(19) 0.0248(14) -0.0109(13) 0.0017(12) -0.0284(15)
N10 0.0481(18) 0.0398(16) 0.0251(14) -0.0060(12) 0.0054(12) -0.0142(14)
C9 0.070(3) 0.090(4) 0.048(2) -0.042(3) 0.020(2) -0.051(3)
C10 0.065(3) 0.056(2) 0.0289(17) -0.0205(16) 0.0143(17) -0.037(2)
C11 0.043(2) 0.081(3) 0.047(2) -0.011(2) -0.0121(18) -0.028(2)
C12 0.047(2) 0.079(3) 0.039(2) -0.001(2) -0.0144(18) -0.010(2)
C13 0.048(2) 0.046(2) 0.042(2) 0.0020(17) -0.0026(18) -0.0001(18)
C14 0.042(2) 0.067(3) 0.051(3) 0.001(2) -0.0007(19) -0.005(2)
C15 0.037(3) 0.123(6) 0.097(5) 0.008(4) 0.001(3) 0.001(3)
C16 0.066(3) 0.044(2) 0.0302(18) -0.0159(16) 0.0157(17) -0.0243(19)
C17 0.101(4) 0.043(2) 0.049(3) -0.017(2) 0.021(3) -0.022(3)
C18 0.114(5) 0.056(3) 0.060(3) -0.030(2) 0.031(3) -0.035(3)
C19 0.134(6) 0.085(4) 0.055(3) -0.049(3) 0.041(3) -0.077(4)
Cu2 0.0159(2) 0.0253(3) 0.0310(3) -0.0046(2) 0.00123(19) -0.00622(19)
N11 0.0188(11) 0.0238(12) 0.0302(13) -0.0114(10) 0.0036(9) -0.0050(10)
N12 0.0184(11) 0.0274(12) 0.0311(13) -0.0096(10) 0.0032(10) -0.0062(10)
C20 0.042(2) 0.049(2) 0.0338(18) -0.0027(16) 0.0050(15) -0.0231(18)
C21 0.0301(16) 0.0409(18) 0.0322(17) -0.0090(14) 0.0037(13) -0.0141(14)
C22 0.0219(14) 0.0262(14) 0.0312(15) -0.0097(12) 0.0043(11) -0.0094(12)
C23 0.0210(14) 0.0278(14) 0.0272(14) -0.0103(12) -0.0003(11) -0.0049(12)
C24 0.0237(15) 0.0265(15) 0.0366(17) -0.0105(13) -0.0035(12) -0.0033(12)
C25 0.0255(16) 0.0323(17) 0.049(2) -0.0109(15) -0.0079(14) 0.0000(13)
C26 0.0240(14) 0.0273(15) 0.0334(16) -0.0123(12) -0.0014(12) -0.0072(12)
C27 0.0170(13) 0.0326(16) 0.0366(17) -0.0083(13) 0.0010(12) -0.0065(12)
C28 0.0199(14) 0.0333(16) 0.0322(16) -0.0097(13) 0.0052(12) -0.0092(12)
C29 0.0323(18) 0.057(2) 0.040(2) -0.0031(17) 0.0022(15) -0.0263(18)
C30 0.036(2) 0.071(3) 0.042(2) -0.004(2) 0.0101(16) -0.029(2)
Cu3 0.0216(3) 0.0354(3) 0.0280(3) -0.0121(2) -0.0015(2) -0.0062(2)
N13 0.0265(13) 0.0210(12) 0.0300(13) -0.0094(10) -0.0010(10) -0.0040(10)
N14 0.0261(13) 0.0257(13) 0.0313(14) -0.0088(11) -0.0028(10) -0.0048(10)
C31 0.0247(19) 0.058(3) 0.137(5) -0.055(3) 0.004(2) -0.0051(18)
C32 0.0251(17) 0.0320(18) 0.081(3) -0.0251(19) 0.0020(17) -0.0048(14)
C33 0.0284(16) 0.0284(15) 0.0360(17) -0.0122(13) 0.0056(13) -0.0108(13)
C34 0.0306(16) 0.0245(14) 0.0320(16) -0.0128(12) -0.0028(12) -0.0053(12)
C35 0.0416(19) 0.0404(19) 0.0327(17) -0.0149(15) 0.0004(14) -0.0105(16)
C36 0.057(2) 0.049(2) 0.0348(19) -0.0200(17) -0.0039(17) -0.0109(19)
C37 0.050(2) 0.052(2) 0.0371(19) -0.0162(17) -0.0121(17) -0.0139(19)
C38 0.0399(19) 0.048(2) 0.0391(19) -0.0154(16) -0.0064(15) -0.0172(17)
C39 0.0287(15) 0.0259(14) 0.0306(16) -0.0103(12) -0.0040(12) -0.0036(12)
C40 0.0245(16) 0.045(2) 0.0369(18) -0.0126(15) -0.0011(13) -0.0069(14)
C41 0.0294(16) 0.0301(16) 0.0387(18) -0.0116(14) 0.0027(13) -0.0127(13)
C42 0.064(3) 0.054(3) 0.072(3) -0.015(2) -0.016(3) -0.004(2)
O1 0.168(6) 0.092(4) 0.091(4) -0.033(3) 0.006(4) 0.041(4)
O2 0.187(8) 0.115(5) 0.289(11) 0.115(6) -0.034(8) -0.023(5)
O3 0.211(7) 0.084(4) 0.117(5) -0.037(3) -0.022(5) -0.018(4)
O4 0.092(5) 0.292(14) 0.64(3) -0.287(17) 0.017(10) -0.032(7)

loop_
_atom_type_symbol
_atom_type_description
_atom_type_scat_dispersion_real
_atom_type_scat_dispersion_imag
_atom_type_scat_source
C C 0.0033 0.0016 'International Tables Vol C Tables 4.2.6.8 and 6.1.1.4'
H H 0.0000 0.0000 'International Tables Vol C Tables 4.2.6.8 and 6.1.1.4'
N N 0.0061 0.0033 'International Tables Vol C Tables 4.2.6.8 and 6.1.1.4'
O O 0.0106 0.0060 'International Tables Vol C Tables 4.2.6.8 and 6.1.1.4'
Cu Cu 0.3201 1.2651 'International Tables Vol C Tables 4.2.6.8 and 6.1.1.4'
Mo Mo -1.6832 0.6857 'International Tables Vol C Tables 4.2.6.8 and 6.1.1.4'

loop_
_geom_angle_atom_site_label_1
_geom_angle_atom_site_label_2
_geom_angle_atom_site_label_3
_geom_angle
_geom_angle_site_symmetry_1
_geom_angle_site_symmetry_3
C1 Mo1 C6 141.19(15) . .
C1 Mo1 C4 121.13(14) . .
C6 Mo1 C4 76.40(13) . .
C1 Mo1 C3 73.45(18) . .
C6 Mo1 C3 79.99(19) . .
C4 Mo1 C3 74.35(15) . .
C1 Mo1 C8 76.73(14) . .
C6 Mo1 C8 113.50(15) . .
C4 Mo1 C8 139.72(13) . .
C3 Mo1 C8 144.17(15) . .
C1 Mo1 C5 141.12(15) . .
C6 Mo1 C5 73.91(17) . .
C4 Mo1 C5 74.66(15) . .
C3 Mo1 C5 143.24(18) . .
C8 Mo1 C5 71.52(14) . .
C1 Mo1 C2 72.31(12) . .
C6 Mo1 C2 143.74(13) . .
C4 Mo1 C2 71.42(12) . .
C3 Mo1 C2 106.35(14) . .
C8 Mo1 C2 82.57(13) . .
C5 Mo1 C2 81.76(14) . .
C1 Mo1 C7 75.12(12) . .
C6 Mo1 C7 72.39(13) . .
C4 Mo1 C7 141.81(12) . .
C3 Mo1 C7 78.99(13) . .
C8 Mo1 C7 74.51(12) . .
C5 Mo1 C7 115.90(13) . .
C2 Mo1 C7 143.61(12) . .
N1 C1 Mo1 178.5(3) . .
C1 N1 Cu1 153.8(3) . .
N2 C2 Mo1 175.2(3) . .
N3 C3 Mo1 178.7(5) . .
N4 C4 Mo1 176.7(3) . .
C4 N4 Cu2 146.3(3) . .
N5 C5 Mo1 176.5(4) . .
N6 C6 Mo1 178.1(4) . .
N7 C7 Mo1 179.5(3) . .
N8 C8 Mo1 177.9(3) . .
N9 Cu1 N9 180.00(18) . 2_665
N9 Cu1 N10 95.14(13) . .
N9 Cu1 N10 84.86(13) 2_665 .
N9 Cu1 N10 84.86(13) . 2_665
N9 Cu1 N10 95.14(13) 2_665 2_665
N10 Cu1 N10 180.000(1) . 2_665
N9 Cu1 N1 94.72(13) . .
N9 Cu1 N1 85.28(13) 2_665 .
N10 Cu1 N1 96.21(12) . .
N10 Cu1 N1 83.79(12) 2_665 .
N9 Cu1 N1 85.28(13) . 2_665
N9 Cu1 N1 94.72(13) 2_665 2_665
N10 Cu1 N1 83.79(12) . 2_665
N10 Cu1 N1 96.21(12) 2_665 2_665
N1 Cu1 N1 180.0(2) . 2_665
C11 N9 C10 113.7(3) . .
C11 N9 Cu1 117.0(3) . .
C10 N9 Cu1 108.1(2) . .
C16 N10 C13 115.4(3) . .
C16 N10 Cu1 108.1(2) . .
C13 N10 Cu1 119.8(3) . .
C19 C9 C10 111.3(4) 2_665 .
N9 C10 C16 108.0(3) . 2_665
N9 C10 C9 114.4(4) . .
C16 C10 C9 109.9(4) 2_665 .
N9 C11 C12 111.8(4) . .
C13 C12 C11 115.8(4) . .
N10 C13 C12 108.4(4) . .
N10 C13 C14 112.9(3) . .
C12 C13 C14 114.1(4) . .
C13 C14 C15 113.5(4) . .
N10 C16 C17 113.5(4) . .
N10 C16 C10 107.6(3) . 2_665
C17 C16 C10 111.6(4) . 2_665
C18 C17 C16 111.6(4) . .
C17 C18 C19 110.4(4) . .
C9 C19 C18 112.3(4) 2_665 .
N12 Cu2 N12 180.00(13) . 2_566
N12 Cu2 N11 95.20(10) . .
N12 Cu2 N11 84.80(10) 2_566 .
N12 Cu2 N11 84.80(10) . 2_566
N12 Cu2 N11 95.20(10) 2_566 2_566
N11 Cu2 N11 180.0 . 2_566
N12 Cu2 N4 93.53(11) . .
N12 Cu2 N4 86.47(11) 2_566 .
N11 Cu2 N4 94.84(10) . .
N11 Cu2 N4 85.16(10) 2_566 .
N12 Cu2 N4 86.47(11) . 2_566
N12 Cu2 N4 93.53(11) 2_566 2_566
N11 Cu2 N4 85.16(10) . 2_566
N11 Cu2 N4 94.84(10) 2_566 2_566
N4 Cu2 N4 180.00(12) . 2_566
C22 N11 C23 115.4(2) . .
C22 N11 Cu2 107.14(18) . .
C23 N11 Cu2 120.74(19) . .
C27 N12 C28 113.9(2) . .
C27 N12 Cu2 116.83(19) . .
C28 N12 Cu2 107.56(18) . .
C30 C20 C21 110.1(3) 2_566 .
C20 C21 C22 111.0(3) . .
N11 C22 C28 107.3(2) . 2_566
N11 C22 C21 113.8(3) . .
C28 C22 C21 111.6(3) 2_566 .
N11 C23 C26 108.4(2) . .
N11 C23 C24 111.8(2) . .
C26 C23 C24 114.5(3) . .
C25 C24 C23 113.1(3) . .
C27 C26 C23 116.7(3) . .
N12 C27 C26 112.0(3) . .
N12 C28 C22 107.2(2) . 2_566
N12 C28 C29 113.6(3) . .
C22 C28 C29 111.9(3) 2_566 .
C28 C29 C30 111.0(3) . .
C20 C30 C29 111.3(3) 2_566 .
N14 Cu3 N14 180.00(14) . 2_656
N14 Cu3 N13 84.63(11) . .
N14 Cu3 N13 95.37(11) 2_656 .
N14 Cu3 N13 95.37(11) . 2_656
N14 Cu3 N13 84.63(11) 2_656 2_656
N13 Cu3 N13 180.0 . 2_656
C34 N13 C33 115.1(2) . .
C34 N13 Cu3 107.85(19) . .
C33 N13 Cu3 119.9(2) . .
C39 N14 C40 113.4(2) . .
C39 N14 Cu3 108.58(19) . .
C40 N14 Cu3 117.1(2) . .
C31 C32 C33 112.7(3) . .
N13 C33 C32 112.1(3) . .
N13 C33 C41 108.3(3) . 2_656
C32 C33 C41 114.5(3) . 2_656
N13 C34 C35 114.0(3) . .
N13 C34 C39 107.7(2) . .
C35 C34 C39 111.2(3) . .
C34 C35 C36 111.1(3) . .
C37 C36 C35 110.7(3) . .
C36 C37 C38 111.4(3) . .
C39 C38 C37 111.1(3) . .
N14 C39 C34 107.1(2) . .
N14 C39 C38 113.7(3) . .
C34 C39 C38 110.6(3) . .
N14 C40 C41 111.6(3) . .
C40 C41 C33 116.2(3) . 2_656

loop_
_geom_bond_atom_site_label_1
_geom_bond_atom_site_label_2
_geom_bond_distance
_geom_bond_site_symmetry_2
Mo1 C1 2.145(3) .
Mo1 C6 2.146(4) .
Mo1 C4 2.150(3) .
Mo1 C3 2.156(4) .
Mo1 C8 2.157(3) .
Mo1 C5 2.157(4) .
Mo1 C2 2.162(3) .
Mo1 C7 2.168(3) .
C1 N1 1.148(5) .
N1 Cu1 2.416(3) .
C2 N2 1.150(4) .
C3 N3 1.139(5) .
C4 N4 1.145(4) .
N4 Cu2 2.466(3) .
C5 N5 1.138(5) .
C6 N6 1.145(5) .
C7 N7 1.153(4) .
C8 N8 1.145(5) .
Cu1 N9 2.019(3) .
Cu1 N9 2.019(3) 2_665
Cu1 N10 2.053(3) .
Cu1 N10 2.053(3) 2_665
Cu1 N1 2.416(3) 2_665
N9 C11 1.464(6) .
N9 C10 1.487(5) .
N10 C16 1.488(5) .
N10 C13 1.505(5) .
C9 C19 1.514(8) 2_665
C9 C10 1.529(5) .
C10 C16 1.525(6) 2_665
C11 C12 1.521(7) .
C12 C13 1.519(7) .
C13 C14 1.529(6) .
C14 C15 1.545(7) .
C16 C17 1.522(6) .
C16 C10 1.525(7) 2_665
C17 C18 1.501(7) .
C18 C19 1.533(9) .
C19 C9 1.514(8) 2_665
Cu2 N12 2.023(2) .
Cu2 N12 2.023(2) 2_566
Cu2 N11 2.065(3) .
Cu2 N11 2.065(3) 2_566
Cu2 N4 2.466(3) 2_566
N11 C22 1.489(4) .
N11 C23 1.497(4) .
N12 C27 1.483(4) .
N12 C28 1.487(4) .
C20 C30 1.518(6) 2_566
C20 C21 1.524(5) .
C21 C22 1.531(5) .
C22 C28 1.526(4) 2_566
C23 C26 1.527(4) .
C23 C24 1.528(4) .
C24 C25 1.521(4) .
C26 C27 1.524(5) .
C28 C22 1.526(4) 2_566
C28 C29 1.528(4) .
C29 C30 1.535(5) .
C30 C20 1.518(6) 2_566
Cu3 N14 2.017(3) .
Cu3 N14 2.017(3) 2_656
Cu3 N13 2.056(3) .
Cu3 N13 2.056(3) 2_656
N13 C34 1.488(4) .
N13 C33 1.500(4) .
N14 C39 1.485(4) .
N14 C40 1.491(4) .
C31 C32 1.523(5) .
C32 C33 1.525(5) .
C33 C41 1.526(4) 2_656
C34 C35 1.527(5) .
C34 C39 1.530(5) .
C35 C36 1.534(5) .
C36 C37 1.517(6) .
C37 C38 1.537(5) .
C38 C39 1.536(4) .
C40 C41 1.521(5) .
C41 C33 1.526(4) 2_656
C42 O1 1.464(7) .
